data_4002689
loop_
_publ_author_name
'Zhang, Zhiyun'
'Chen, Yi-An'
'Hung, Wen-Yi'
'Tang, Wei-Feng'
'Hsu, Yen-Hao'
'Chen, Chi-Lin'
'Meng, Fan-Yi'
'Chou, Pi-Tai'

_publ_section_title
;
 Control of the Reversibility of Excited-State Intramolecular Proton
 Transfer (ESIPT) Reaction: Host-Polarity Tuning White Organic Light
 Emitting Diode on a New Thiazolo[5,4-d]thiazole ESIPT System
;
_journal_issue 23
_journal_name_full 'Chemistry of Materials'
_journal_page_first 8815
_journal_paper_doi 10.1021/acs.chemmater.6b04707
_journal_volume 28
_journal_year 2016
_chemical_formula_sum 'C26 H30 N2 O2 S2'
_chemical_formula_weight 466.64
_space_group_crystal_system monoclinic
_space_group_IT_number 14
_space_group_name_Hall '-P 2yn'
_space_group_name_H-M_alt 'P 1 21/n 1'
_symmetry_space_group_name_Hall '-P 2yn'
_symmetry_space_group_name_H-M 'P 1 21/n 1'
_atom_sites_solution_hydrogens geom
_audit_creation_method SHELXL-2014/7
_cell_angle_alpha 90
_cell_angle_beta 111.1987(12)
_cell_angle_gamma 90
_cell_formula_units_Z 2
_cell_length_a 10.3481(4)
_cell_length_b 11.3487(4)
_cell_length_c 10.7207(3)
_cell_measurement_reflns_used 3896
_cell_measurement_temperature 200(2)
_cell_measurement_theta_max 27.47
_cell_measurement_theta_min 2.72
_cell_volume 1173.82(7)
_computing_cell_refinement 'Bruker SAINT'
_computing_data_collection 'Bruker APEX3'
_computing_data_reduction 'Bruker SAINT'
_computing_molecular_graphics 'Bruker SHELXTL'
_computing_publication_material 'Bruker SHELXTL'
_computing_structure_refinement 'SHELXL-2014/7 (Sheldrick, 2014)'
_computing_structure_solution 'SHELXS-97 (Sheldrick 2008)'
_diffrn_ambient_temperature 200(2)
_diffrn_measured_fraction_theta_full 0.998
_diffrn_measured_fraction_theta_max 0.997
_diffrn_measurement_device_type 'Bruker D8 VENTURE'
_diffrn_measurement_method '\f and \w scans'
_diffrn_radiation_type MoK\a
_diffrn_radiation_wavelength 0.71073
_diffrn_reflns_av_R_equivalents 0.0307
_diffrn_reflns_av_unetI/netI 0.0311
_diffrn_reflns_Laue_measured_fraction_full 0.998
_diffrn_reflns_Laue_measured_fraction_max 0.997
_diffrn_reflns_limit_h_max 13
_diffrn_reflns_limit_h_min -13
_diffrn_reflns_limit_k_max 13
_diffrn_reflns_limit_k_min -14
_diffrn_reflns_limit_l_max 13
_diffrn_reflns_limit_l_min -12
_diffrn_reflns_number 7891
_diffrn_reflns_point_group_measured_fraction_full 0.998
_diffrn_reflns_point_group_measured_fraction_max 0.997
_diffrn_reflns_theta_full 25.242
_diffrn_reflns_theta_max 27.493
_diffrn_reflns_theta_min 2.716
_exptl_absorpt_coefficient_mu 0.253
_exptl_absorpt_correction_T_max 0.7456
_exptl_absorpt_correction_T_min 0.6314
_exptl_absorpt_correction_type multi-scan
_exptl_absorpt_process_details 'SADABS (Bruker, 2014)'
_exptl_crystal_colour yellow
_exptl_crystal_density_diffrn 1.320
_exptl_crystal_description block
_exptl_crystal_F_000 496
_exptl_crystal_size_max 0.180
_exptl_crystal_size_mid 0.160
_exptl_crystal_size_min 0.090
_refine_diff_density_max 0.261
_refine_diff_density_min -0.251
_refine_diff_density_rms 0.051
_refine_ls_extinction_method none
_refine_ls_goodness_of_fit_ref 1.030
_refine_ls_hydrogen_treatment constr
_refine_ls_matrix_type full
_refine_ls_number_parameters 149
_refine_ls_number_reflns 2691
_refine_ls_number_restraints 0
_refine_ls_restrained_S_all 1.030
_refine_ls_R_factor_all 0.0471
_refine_ls_R_factor_gt 0.0342
_refine_ls_shift/su_max 0.000
_refine_ls_shift/su_mean 0.000
_refine_ls_structure_factor_coef Fsqd
_refine_ls_weighting_details 'w=1/[\s^2^(Fo^2^)+(0.0402P)^2^+0.4394P] where P=(Fo^2^+2Fc^2^)/3'
_refine_ls_weighting_scheme calc
_refine_ls_wR_factor_gt 0.0805
_refine_ls_wR_factor_ref 0.0858
_reflns_Friedel_coverage 0.000
_reflns_number_gt 2195
_reflns_number_total 2691
_reflns_threshold_expression 'I > 2\s(I)'
_cod_data_source_file cm6b04707_si_004.cif
_cod_data_source_block ic17624
_cod_depositor_comments 'Adding full bibliography for 4002689--4002690.cif.'
_cod_database_code 4002689
_shelx_shelxl_version_number 2014/7
_shelx_space_group_comment
; 
The symmetry employed for this shelxl refinement is uniquely defined 
by the following loop, which should always be used as a source of 
symmetry information in preference to the above space-group names. 
They are only intended as comments. 
;
_shelx_estimated_absorpt_t_min 0.956
_shelx_estimated_absorpt_t_max 0.978

loop_
_space_group_symop_operation_xyz
'x, y, z'
'-x+1/2, y+1/2, -z+1/2'
'-x, -y, -z'
'x-1/2, -y-1/2, z-1/2'

loop_
_atom_site_label
_atom_site_type_symbol
_atom_site_fract_x
_atom_site_fract_y
_atom_site_fract_z
_atom_site_U_iso_or_equiv
_atom_site_adp_type
_atom_site_occupancy
_atom_site_site_symmetry_order
_atom_site_calc_flag
_atom_site_refinement_flags_posn
_atom_site_refinement_flags_adp
S1 S 0.55355(4) 0.17154(3) -0.01928(3) 0.02022(11) Uani 1 1 d . .
O1 O 0.62398(11) 0.37924(9) 0.09982(10) 0.0235(2) Uani 1 1 d . .
N1 N 0.50916(13) 0.04296(10) 0.16336(11) 0.0181(3) Uani 1 1 d . .
C1 C 0.50943(15) 0.02561(12) -0.05423(13) 0.0166(3) Uani 1 1 d . .
C2 C 0.54404(14) 0.15019(12) 0.14025(13) 0.0162(3) Uani 1 1 d . .
C3 C 0.57848(14) 0.24256(12) 0.24325(13) 0.0160(3) Uani 1 1 d . .
C4 C 0.57188(15) 0.21503(13) 0.36814(13) 0.0173(3) Uani 1 1 d . .
H4 H 0.5408 0.1388 0.3811 0.021 Uiso 1 1 calc R U
C5 C 0.60899(15) 0.29477(13) 0.47439(14) 0.0178(3) Uani 1 1 d . .
C6 C 0.65374(16) 0.40574(13) 0.45128(14) 0.0215(3) Uani 1 1 d . .
H6 H 0.6810 0.4618 0.5219 0.026 Uiso 1 1 calc R U
C7 C 0.65964(16) 0.43689(13) 0.32806(14) 0.0216(3) Uani 1 1 d . .
H7 H 0.6894 0.5136 0.3152 0.026 Uiso 1 1 calc R U
C8 C 0.62221(15) 0.35618(13) 0.22398(13) 0.0177(3) Uani 1 1 d . .
C9 C 0.59871(16) 0.25879(13) 0.60840(13) 0.0200(3) Uani 1 1 d . .
C10 C 0.68267(19) 0.14596(15) 0.66106(16) 0.0310(4) Uani 1 1 d . .
H10A H 0.6452 0.0818 0.5969 0.047 Uiso 1 1 calc R U
H10B H 0.6765 0.1245 0.7473 0.047 Uiso 1 1 calc R U
H10C H 0.7799 0.1596 0.6726 0.047 Uiso 1 1 calc R U
C11 C 0.44590(18) 0.23652(17) 0.58705(16) 0.0311(4) Uani 1 1 d . .
H11A H 0.3922 0.3083 0.5528 0.047 Uiso 1 1 calc R U
H11B H 0.4379 0.2146 0.6724 0.047 Uiso 1 1 calc R U
H11C H 0.4101 0.1725 0.5224 0.047 Uiso 1 1 calc R U
C12 C 0.65506(18) 0.35540(15) 0.71452(15) 0.0283(4) Uani 1 1 d . .
H12A H 0.7520 0.3717 0.7272 0.042 Uiso 1 1 calc R U
H12B H 0.6491 0.3289 0.7993 0.042 Uiso 1 1 calc R U
H12C H 0.6000 0.4273 0.6848 0.042 Uiso 1 1 calc R U
C13 C 0.67674(18) 0.49060(14) 0.07702(15) 0.0260(3) Uani 1 1 d . .
H13A H 0.6221 0.5543 0.0952 0.039 Uiso 1 1 calc R U
H13B H 0.6704 0.4953 -0.0163 0.039 Uiso 1 1 calc R U
H13C H 0.7738 0.4984 0.1365 0.039 Uiso 1 1 calc R U

loop_
_atom_site_aniso_label
_atom_site_aniso_U_11
_atom_site_aniso_U_22
_atom_site_aniso_U_33
_atom_site_aniso_U_23
_atom_site_aniso_U_13
_atom_site_aniso_U_12
S1 0.0323(2) 0.01548(18) 0.01394(17) -0.00142(13) 0.00963(14) -0.00664(15)
O1 0.0357(7) 0.0184(5) 0.0171(5) 0.0003(4) 0.0104(5) -0.0079(5)
N1 0.0233(7) 0.0171(6) 0.0141(5) -0.0018(4) 0.0069(5) -0.0042(5)
C1 0.0184(7) 0.0162(7) 0.0147(6) -0.0013(5) 0.0053(5) -0.0033(5)
C2 0.0176(7) 0.0173(7) 0.0130(6) 0.0004(5) 0.0049(5) -0.0007(5)
C3 0.0157(7) 0.0155(7) 0.0154(6) -0.0019(5) 0.0039(5) -0.0002(5)
C4 0.0197(7) 0.0152(7) 0.0174(7) -0.0007(5) 0.0072(6) -0.0016(6)
C5 0.0182(7) 0.0192(7) 0.0159(7) -0.0015(5) 0.0061(5) 0.0009(6)
C6 0.0258(8) 0.0198(7) 0.0188(7) -0.0057(6) 0.0079(6) -0.0028(6)
C7 0.0263(8) 0.0156(7) 0.0243(7) -0.0017(6) 0.0107(6) -0.0048(6)
C8 0.0179(7) 0.0183(7) 0.0170(7) 0.0003(5) 0.0065(5) -0.0013(5)
C9 0.0245(8) 0.0209(7) 0.0159(7) -0.0023(6) 0.0090(6) -0.0013(6)
C10 0.0444(11) 0.0284(9) 0.0221(8) 0.0042(6) 0.0142(7) 0.0081(8)
C11 0.0295(9) 0.0426(10) 0.0254(8) -0.0035(7) 0.0148(7) -0.0069(8)
C12 0.0378(10) 0.0295(9) 0.0185(7) -0.0064(6) 0.0113(7) -0.0070(7)
C13 0.0333(9) 0.0209(8) 0.0236(8) 0.0037(6) 0.0102(7) -0.0088(7)

loop_
_atom_type_symbol
_atom_type_description
_atom_type_scat_dispersion_real
_atom_type_scat_dispersion_imag
_atom_type_scat_source
C C 0.0033 0.0016 'International Tables Vol C Tables 4.2.6.8 and 6.1.1.4'
H H 0.0000 0.0000 'International Tables Vol C Tables 4.2.6.8 and 6.1.1.4'
N N 0.0061 0.0033 'International Tables Vol C Tables 4.2.6.8 and 6.1.1.4'
O O 0.0106 0.0060 'International Tables Vol C Tables 4.2.6.8 and 6.1.1.4'
S S 0.1246 0.1234 'International Tables Vol C Tables 4.2.6.8 and 6.1.1.4'

loop_
_geom_angle_atom_site_label_1
_geom_angle_atom_site_label_2
_geom_angle_atom_site_label_3
_geom_angle
_geom_angle_site_symmetry_1
_geom_angle_site_symmetry_3
C1 S1 C2 88.60(6) . .
C8 O1 C13 118.46(11) . .
C2 N1 C1 109.26(11) . 3_655
N1 C1 C1 117.79(16) 3_655 3_655
N1 C1 S1 132.94(10) 3_655 .
C1 C1 S1 109.26(13) 3_655 .
N1 C2 C3 121.72(12) . .
N1 C2 S1 115.08(10) . .
C3 C2 S1 123.14(10) . .
C4 C3 C8 118.33(12) . .
C4 C3 C2 118.47(12) . .
C8 C3 C2 123.16(12) . .
C5 C4 C3 122.79(13) . .
C6 C5 C4 116.84(13) . .
C6 C5 C9 123.15(13) . .
C4 C5 C9 120.01(13) . .
C7 C6 C5 122.01(13) . .
C8 C7 C6 120.09(14) . .
O1 C8 C7 124.10(13) . .
O1 C8 C3 115.98(12) . .
C7 C8 C3 119.92(13) . .
C5 C9 C11 108.71(12) . .
C5 C9 C12 111.57(12) . .
C11 C9 C12 108.84(13) . .
C5 C9 C10 110.16(12) . .
C11 C9 C10 109.46(13) . .
C12 C9 C10 108.08(13) . .

loop_
_geom_bond_atom_site_label_1
_geom_bond_atom_site_label_2
_geom_bond_distance
_geom_bond_site_symmetry_2
S1 C1 1.7227(14) .
S1 C2 1.7650(14) .
O1 C8 1.3633(16) .
O1 C13 1.4323(17) .
N1 C2 1.3180(18) .
N1 C1 1.3597(17) 3_655
C1 N1 1.3597(17) 3_655
C1 C1 1.375(3) 3_655
C2 C3 1.4700(18) .
C3 C4 1.4003(19) .
C3 C8 1.4063(19) .
C4 C5 1.3955(19) .
C5 C6 1.395(2) .
C5 C9 1.5338(19) .
C6 C7 1.390(2) .
C7 C8 1.386(2) .
C9 C11 1.535(2) .
C9 C12 1.535(2) .
C9 C10 1.536(2) .
